data_9015749
loop_
_publ_author_name
'Muller, J.'
'Joubert, J.'
'Marezio, M.'

_publ_section_title
;
 Etude des phases du systeme Fe V O4 - V O2, obtenues par synthese
 hydrothermale a 70 kbar et 1273k
 _cod_database_code 1008070
;
_journal_name_full 'Journal of Solid State Chemistry'
_journal_page_first 357
_journal_page_last 362
_journal_paper_doi 10.1016/0022-4596(76)90118-3
_journal_volume 18
_journal_year 1976
_chemical_formula_sum 'Fe0.375 O2 V0.625'
_space_group_IT_number 2
_symmetry_space_group_name_Hall '-P 1'
_symmetry_space_group_name_H-M 'P -1'
_cell_angle_alpha 90
_cell_angle_beta 90
_cell_angle_gamma 90
_cell_length_a 4.49
_cell_length_b 5.55
_cell_length_c 4.88
_cell_formula_units_Z 4
_cell_volume 121.607
_database_code_amcsd 0016012
_exptl_crystal_density_diffrn 4.631
_cod_duplicate_entry 1008070
_cod_original_formula_sum '(V.625 Fe.375) O2'
_cod_database_code 9015749
_amcsd_formula_title 'Fe0.75 O4 V1.25'

loop_
_space_group_symop_operation_xyz
x,y,z
-x,-y,-z

loop_
_atom_site_label
_atom_site_fract_x
_atom_site_fract_y
_atom_site_fract_z
_atom_site_occupancy
V1 0.99960 0.17000 0.25240 0.62500
Fe1 0.99960 0.17000 0.25240 0.37500
V2 0.49970 0.66970 0.24750 0.62500
Fe2 0.49970 0.66970 0.24750 0.37500
O1 0.26590 0.37900 0.41600 1.00000
O2 0.23060 0.11900 0.91510 1.00000
O3 0.26580 0.62150 0.91540 1.00000
O4 0.76350 0.12060 0.58480 1.00000

loop_
_cod_related_entry_id
_cod_related_entry_database
_cod_related_entry_code
1 AMCSD 0016012
